data_7705076
loop_
_publ_author_name
'Xu, Xin'
'Lu, Changtong'
'Xie, Saisai'
'Chen, Lijuan'
'Zhao, Junwei'

_publ_section_title
;
 A trimeric tri-Tb<sup>3+</sup> including antimonotungstate and its
 Eu<sup>3+</sup>/Tb<sup>3+</sup>/Dy<sup>3+</sup>/Gd<sup>3+</sup>-codoped
 species with luminescence properties.
;
_journal_issue 35
_journal_name_full 'Dalton transactions (Cambridge, England : 2003)'
_journal_page_first 12401
_journal_page_last 12410
_journal_paper_doi 10.1039/d0dt01985b
_journal_volume 49
_journal_year 2020
_chemical_formula_sum 'C6 H121 Na17 O162 Sb3 Tb3 W28'
_chemical_formula_weight 9166.67
_space_group_IT_number 160
_space_group_name_Hall 'R 3 -2"'
_space_group_name_H-M_alt 'R 3 m :H'
_symmetry_cell_setting trigonal
_symmetry_space_group_name_H-M 'R 3 m :H'
_atom_sites_solution_hydrogens notdeter
_atom_sites_solution_primary direct
_atom_sites_solution_secondary difmap
_audit_creation_method SHELXL-97
_audit_update_record
;
2020-06-03 deposited with the CCDC.	2020-08-07 downloaded from the CCDC.
;
_cell_angle_alpha 90.00
_cell_angle_beta 90.00
_cell_angle_gamma 120.00
_cell_formula_units_Z 3
_cell_length_a 30.8691(6)
_cell_length_b 30.8691(6)
_cell_length_c 14.8152(4)
_cell_measurement_reflns_used 9911
_cell_measurement_temperature 150(2)
_cell_measurement_theta_max 28.24
_cell_measurement_theta_min 2.44
_cell_volume 12226.0(5)
_computing_cell_refinement 'Bruker SAINT'
_computing_data_collection 'Bruker APEX2'
_computing_data_reduction 'Bruker SAINT'
_computing_molecular_graphics 'Bruker SHELXTL'
_computing_publication_material 'Bruker SHELXTL'
_computing_structure_refinement 'SHELXL-97 (Sheldrick, 2008)'
_computing_structure_solution 'SHELXS-97 (Sheldrick, 2008)'
_diffrn_ambient_temperature 150(2)
_diffrn_measured_fraction_theta_full 0.992
_diffrn_measured_fraction_theta_max 0.992
_diffrn_measurement_device_type 'Bruker APEX-II CCD'
_diffrn_measurement_method '\f and \w scans'
_diffrn_radiation_monochromator graphite
_diffrn_radiation_source 'fine-focus sealed tube'
_diffrn_radiation_type MoK\a
_diffrn_radiation_wavelength 0.71073
_diffrn_reflns_av_R_equivalents 0.0687
_diffrn_reflns_av_sigmaI/netI 0.0627
_diffrn_reflns_limit_h_max 36
_diffrn_reflns_limit_h_min -36
_diffrn_reflns_limit_k_max 34
_diffrn_reflns_limit_k_min -36
_diffrn_reflns_limit_l_max 17
_diffrn_reflns_limit_l_min -17
_diffrn_reflns_number 23056
_diffrn_reflns_theta_full 24.99
_diffrn_reflns_theta_max 24.99
_diffrn_reflns_theta_min 2.44
_exptl_absorpt_coefficient_mu 21.599
_exptl_absorpt_correction_T_max 0.0785
_exptl_absorpt_correction_T_min 0.0493
_exptl_absorpt_correction_type multi-scan
_exptl_absorpt_process_details SADABS
_exptl_crystal_colour laurel-green
_exptl_crystal_density_diffrn 3.735
_exptl_crystal_density_method 'not measured'
_exptl_crystal_description hexagonal
_exptl_crystal_F_000 12180
_exptl_crystal_size_max 0.35
_exptl_crystal_size_mid 0.30
_exptl_crystal_size_min 0.24
_refine_diff_density_max 3.497
_refine_diff_density_min -3.675
_refine_diff_density_rms 0.433
_refine_ls_abs_structure_details 'Flack H D (1983), Acta Cryst. A39, 876-881'
_refine_ls_abs_structure_Flack 0.00
_refine_ls_extinction_method none
_refine_ls_goodness_of_fit_ref 1.081
_refine_ls_hydrogen_treatment constr
_refine_ls_matrix_type full
_refine_ls_number_parameters 307
_refine_ls_number_reflns 4809
_refine_ls_number_restraints 19
_refine_ls_restrained_S_all 1.080
_refine_ls_R_factor_all 0.0627
_refine_ls_R_factor_gt 0.0589
_refine_ls_shift/su_max 0.002
_refine_ls_shift/su_mean 0.000
_refine_ls_structure_factor_coef Fsqd
_refine_ls_weighting_details 'calc w=1/[\s^2^(Fo^2^)+(0.1087P)^2^+454.5696P] where P=(Fo^2^+2Fc^2^)/3'
_refine_ls_weighting_scheme calc
_refine_ls_wR_factor_gt 0.1556
_refine_ls_wR_factor_ref 0.1595
_reflns_number_gt 4533
_reflns_number_total 4809
_reflns_threshold_expression >2sigma(I)
_cod_data_source_file d0dt01985b2.cif
_cod_data_source_block 1
_cod_depositor_comments 'Adding full bibliography for 7705076.cif.'
_cod_original_sg_symbol_H-M R3m
_cod_database_code 7705076

loop_
_symmetry_equiv_pos_as_xyz
'x, y, z'
'-y, x-y, z'
'-x+y, -x, z'
'-y, -x, z'
'-x+y, y, z'
'x, x-y, z'
'x+2/3, y+1/3, z+1/3'
'-y+2/3, x-y+1/3, z+1/3'
'-x+y+2/3, -x+1/3, z+1/3'
'-y+2/3, -x+1/3, z+1/3'
'-x+y+2/3, y+1/3, z+1/3'
'x+2/3, x-y+1/3, z+1/3'
'x+1/3, y+2/3, z+2/3'
'-y+1/3, x-y+2/3, z+2/3'
'-x+y+1/3, -x+2/3, z+2/3'
'-y+1/3, -x+2/3, z+2/3'
'-x+y+1/3, y+2/3, z+2/3'
'x+1/3, x-y+2/3, z+2/3'

loop_
_atom_site_label
_atom_site_type_symbol
_atom_site_fract_x
_atom_site_fract_y
_atom_site_fract_z
_atom_site_U_iso_or_equiv
_atom_site_adp_type
_atom_site_occupancy
_atom_site_symmetry_multiplicity
_atom_site_calc_flag
_atom_site_refinement_flags
_atom_site_disorder_assembly
_atom_site_disorder_group
W1 W 0.84802(4) 1.04381(4) 0.01316(7) 0.0253(2) Uani 1 1 d . . .
W2 W 1.0000 1.0000 0.22991(18) 0.0234(5) Uani 1 6 d SU . .
W3 W 0.79153(3) 0.98031(3) 0.22597(7) 0.0245(2) Uani 1 1 d . . .
W4 W 0.85123(2) 1.14877(2) 0.08764(11) 0.0273(3) Uani 1 2 d S . .
W5 W 0.79526(4) 1.08439(4) 0.30519(8) 0.0280(3) Uani 1 1 d . . .
W6 W 0.84924(4) 1.03023(4) 0.42171(7) 0.0298(3) Uani 1 1 d . . .
Tb1 Tb 0.87292(6) 0.93646(3) 0.08993(13) 0.0260(4) Uani 1 2 d S . .
Sb1 Sb 0.91766(4) 1.08234(4) 0.21842(15) 0.0187(4) Uani 1 2 d S . .
Na1 Na 0.7096(6) 0.8548(3) 0.1136(13) 0.039(4) Uani 1 2 d S . .
Na2 Na 0.8786(7) 0.9393(4) 0.3179(14) 0.049(5) Uani 1 2 d S . .
Na3 Na 0.7245(8) 1.0052(9) 0.6856(13) 0.035(5) Uani 0.50 1 d P . .
O1W O 0.951(2) 0.9753(11) 0.014(4) 0.12(2) Uani 1 2 d S . .
O2W O 0.7316(13) 1.0437(13) 0.550(3) 0.083(9) Uiso 1 1 d . . .
O3W O 0.7164(14) 1.0733(14) 0.760(3) 0.094(10) Uiso 1 1 d . . .
O4W O 0.7218(15) 0.9667(15) 0.823(3) 0.106(12) Uiso 1 1 d . . .
O5W O 0.7373(15) 0.9424(15) 0.624(3) 0.104(12) Uiso 1 1 d . . .
O6W O 0.6361(11) 0.9526(11) 0.698(2) 0.073(8) Uiso 1 1 d . . .
O7W O 0.9568(9) 1.0432(9) -0.065(4) 0.088(14) Uiso 1 2 d S . .
O8W O 0.6555(13) 0.9914(13) 0.509(3) 0.027(8) Uiso 0.50 1 d P . .
O9W O 0.6323(11) 0.8162(5) 0.210(2) 0.042(7) Uani 1 2 d S . .
O1 O 0.8822(7) 1.0150(6) 0.0481(13) 0.030(4) Uani 1 1 d . . .
O2 O 0.8534(4) 1.1466(4) 0.3370(15) 0.020(5) Uani 1 2 d SU . .
O3 O 0.8345(7) 1.0065(8) 0.5319(13) 0.037(5) Uani 1 1 d U . .
O4 O 0.8963(7) 1.0134(7) 0.3857(15) 0.034(4) Uani 1 1 d . . .
O5 O 0.8204(7) 1.0911(7) 0.0150(14) 0.034(4) Uani 1 1 d . . .
O6 O 0.8126(7) 1.0080(8) -0.0759(17) 0.044(5) Uani 1 1 d . . .
O7 O 0.9361(11) 0.9680(5) 0.194(3) 0.062(12) Uani 1 2 d S . .
O8 O 0.9020(5) 1.0980(5) 0.447(2) 0.037(7) Uani 1 2 d S . .
O9 O 0.8951(4) 1.1049(4) 0.118(2) 0.028(6) Uani 1 2 d S . .
O10 O 0.8031(6) 1.0122(7) 0.1156(13) 0.028(4) Uani 1 1 d . . .
O11 O 0.7566(7) 1.0198(7) 0.2675(14) 0.032(4) Uani 1 1 d . . .
O12 O 0.8399(6) 0.9651(7) 0.2073(16) 0.037(5) Uani 1 1 d . . .
O13 O 0.8209(5) 1.1791(5) 0.0570(19) 0.035(6) Uani 1 2 d S . .
O14 O 0.7865(10) 0.8932(5) 0.042(3) 0.044(8) Uani 1 2 d S . .
O15 O 0.8510(6) 1.0568(6) 0.2794(12) 0.023(4) Uani 1 1 d . . .
O16 O 0.7956(7) 0.9735(6) 0.3580(15) 0.035(5) Uani 1 1 d . . .
O17 O 0.8069(6) 1.1091(6) 0.1869(12) 0.025(4) Uani 1 1 d . . .
O18 O 1.0000 1.0000 0.341(4) 0.047(9) Uani 1 6 d SU . .
O19 O 0.8414(11) 0.9207(5) -0.0646(19) 0.041(7) Uani 1 2 d S . .
O20 O 0.9040(5) 1.0960(5) -0.050(2) 0.033(6) Uani 1 2 d S . .
O21 O 0.8041(6) 1.0585(7) 0.4200(14) 0.033(4) Uani 1 1 d . . .
O22 O 0.7364(7) 0.9242(7) 0.2093(15) 0.037(5) Uani 1 1 d . . .
O23 O 0.7498(7) 1.0981(7) 0.3400(16) 0.038(5) Uani 1 1 d . . .
C1 C 0.7965(13) 0.8982(7) -0.042(3) 0.029(8) Uani 1 2 d S . .
C2 C 0.752(2) 0.8759(12) -0.115(4) 0.074(17) Uani 1 2 d S . .

loop_
_atom_site_aniso_label
_atom_site_aniso_U_11
_atom_site_aniso_U_22
_atom_site_aniso_U_33
_atom_site_aniso_U_23
_atom_site_aniso_U_13
_atom_site_aniso_U_12
W1 0.0248(5) 0.0256(5) 0.0264(6) -0.0014(4) -0.0063(4) 0.0134(4)
W2 0.0174(6) 0.0174(6) 0.0355(15) 0.000 0.000 0.0087(3)
W3 0.0189(4) 0.0204(5) 0.0320(6) 0.0003(4) -0.0013(4) 0.0081(4)
W4 0.0264(5) 0.0264(5) 0.0342(8) 0.0028(3) -0.0028(3) 0.0171(6)
W5 0.0221(5) 0.0240(5) 0.0386(6) 0.0002(4) 0.0037(4) 0.0121(4)
W6 0.0304(5) 0.0280(5) 0.0266(6) 0.0043(4) 0.0008(4) 0.0115(4)
Tb1 0.0208(8) 0.0213(6) 0.0356(11) 0.0000(3) -0.0001(7) 0.0104(4)
Sb1 0.0174(7) 0.0174(7) 0.0216(12) 0.0009(4) -0.0009(4) 0.0091(8)
Na1 0.030(8) 0.033(6) 0.054(11) 0.002(4) 0.004(7) 0.015(4)
Na2 0.060(11) 0.030(6) 0.066(14) -0.010(5) -0.019(9) 0.030(6)
Na3 0.045(12) 0.051(13) 0.017(11) 0.004(9) -0.008(9) 0.030(10)
O1W 0.14(4) 0.077(18) 0.17(5) 0.07(2) 0.13(4) 0.07(2)
O9W 0.040(16) 0.038(11) 0.047(19) -0.002(7) -0.003(13) 0.020(8)
O1 0.028(9) 0.024(9) 0.031(11) 0.001(7) -0.006(8) 0.008(7)
O2 0.022(6) 0.022(6) 0.013(8) -0.003(4) 0.003(4) 0.009(6)
O3 0.043(8) 0.042(8) 0.018(8) -0.010(6) -0.003(6) 0.015(6)
O4 0.034(10) 0.030(9) 0.042(12) -0.008(8) -0.008(9) 0.020(8)
O5 0.024(9) 0.036(9) 0.049(13) 0.004(9) -0.001(8) 0.021(8)
O6 0.032(10) 0.035(10) 0.064(16) -0.019(10) -0.020(10) 0.016(9)
O7 0.033(15) 0.019(9) 0.14(4) -0.026(10) -0.05(2) 0.017(7)
O8 0.023(8) 0.023(8) 0.047(19) 0.010(7) -0.010(7) -0.001(10)
O9 0.016(8) 0.016(8) 0.048(18) 0.005(6) -0.005(6) 0.004(9)
O10 0.034(9) 0.032(9) 0.024(10) -0.008(7) -0.010(8) 0.021(8)
O11 0.029(9) 0.035(10) 0.033(11) -0.001(8) 0.007(8) 0.018(8)
O12 0.020(9) 0.025(9) 0.063(15) 0.003(9) -0.004(9) 0.009(8)
O13 0.032(9) 0.032(9) 0.034(16) 0.009(6) -0.009(6) 0.010(11)
O14 0.019(13) 0.039(12) 0.07(3) 0.002(7) 0.005(13) 0.010(6)
O15 0.032(9) 0.016(7) 0.017(9) -0.004(6) -0.008(7) 0.010(7)
O16 0.036(10) 0.015(8) 0.043(13) 0.004(8) 0.001(9) 0.006(8)
O17 0.034(9) 0.029(9) 0.011(8) -0.003(7) -0.002(7) 0.015(8)
O18 0.044(11) 0.044(11) 0.053(18) 0.000 0.000 0.022(5)
O19 0.038(16) 0.056(14) 0.023(16) -0.002(6) -0.003(12) 0.019(8)
O20 0.025(9) 0.025(9) 0.045(18) 0.008(6) -0.008(6) 0.010(10)
O21 0.017(8) 0.035(9) 0.047(13) -0.008(9) 0.010(8) 0.014(7)
O22 0.025(9) 0.023(9) 0.052(14) 0.002(8) -0.009(9) 0.004(7)
O23 0.028(9) 0.036(10) 0.055(14) 0.007(10) 0.002(9) 0.020(8)
C1 0.023(18) 0.031(14) 0.03(2) -0.001(8) -0.001(15) 0.012(9)
C2 0.08(4) 0.10(4) 0.03(3) 0.008(14) 0.02(3) 0.04(2)

loop_
_atom_type_symbol
_atom_type_description
_atom_type_scat_dispersion_real
_atom_type_scat_dispersion_imag
_atom_type_scat_source
C C 0.0033 0.0016 'International Tables Vol C Tables 4.2.6.8 and 6.1.1.4'
H H 0.0000 0.0000 'International Tables Vol C Tables 4.2.6.8 and 6.1.1.4'
Tb Tb -0.1723 4.1537 'International Tables Vol C Tables 4.2.6.8 and 6.1.1.4'
Na Na 0.0362 0.0249 'International Tables Vol C Tables 4.2.6.8 and 6.1.1.4'
O O 0.0106 0.0060 'International Tables Vol C Tables 4.2.6.8 and 6.1.1.4'
Sb Sb -0.5866 1.5461 'International Tables Vol C Tables 4.2.6.8 and 6.1.1.4'
W W -0.8490 6.8722 'International Tables Vol C Tables 4.2.6.8 and 6.1.1.4'

loop_
_geom_angle_atom_site_label_1
_geom_angle_atom_site_label_2
_geom_angle_atom_site_label_3
_geom_angle
_geom_angle_site_symmetry_1
_geom_angle_site_symmetry_3
_geom_angle_publ_flag
O6 W1 O1 104.5(9) . . ?
O6 W1 O20 100.5(11) . . ?
O1 W1 O20 93.0(10) . . ?
O6 W1 O10 102.2(10) . . ?
O1 W1 O10 88.5(8) . . ?
O20 W1 O10 156.1(9) . . ?
O6 W1 O5 96.4(9) . . ?
O1 W1 O5 158.9(8) . . ?
O20 W1 O5 85.9(10) . . ?
O10 W1 O5 84.2(8) . . ?
O6 W1 O9 168.4(9) . . ?
O1 W1 O9 85.7(8) . . ?
O20 W1 O9 72.9(10) . . ?
O10 W1 O9 83.4(7) . . ?
O5 W1 O9 73.8(8) . . ?
O18 W2 O7 107.5(15) . . ?
O18 W2 O7 107.5(15) . 3_675 ?
O7 W2 O7 111.4(14) . 3_675 ?
O18 W2 O7 107.5(15) . 2_765 ?
O7 W2 O7 111.4(14) . 2_765 ?
O7 W2 O7 111.4(14) 3_675 2_765 ?
O18 W2 Na2 68.1(3) . . ?
O7 W2 Na2 39.4(15) . . ?
O7 W2 Na2 123.7(4) 3_675 . ?
O7 W2 Na2 123.7(4) 2_765 . ?
O18 W2 Na2 68.1(3) . 3_675 ?
O7 W2 Na2 123.7(4) . 3_675 ?
O7 W2 Na2 39.4(15) 3_675 3_675 ?
O7 W2 Na2 123.7(4) 2_765 3_675 ?
Na2 W2 Na2 107.0(4) . 3_675 ?
O18 W2 Na2 68.1(3) . 2_765 ?
O7 W2 Na2 123.7(4) . 2_765 ?
O7 W2 Na2 123.7(4) 3_675 2_765 ?
O7 W2 Na2 39.4(15) 2_765 2_765 ?
Na2 W2 Na2 107.0(4) . 2_765 ?
Na2 W2 Na2 107.0(4) 3_675 2_765 ?
O22 W3 O12 104.2(9) . . ?
O22 W3 O10 103.7(9) . . ?
O12 W3 O10 92.2(9) . . ?
O22 W3 O16 96.8(9) . . ?
O12 W3 O16 91.1(9) . . ?
O10 W3 O16 157.7(7) . . ?
O22 W3 O11 95.1(8) . . ?
O12 W3 O11 160.0(8) . . ?
O10 W3 O11 88.2(8) . . ?
O16 W3 O11 81.3(8) . . ?
O22 W3 O15 163.7(9) . . ?
O12 W3 O15 88.9(7) . . ?
O10 W3 O15 85.1(7) . . ?
O16 W3 O15 72.9(6) . . ?
O11 W3 O15 71.2(7) . . ?
O13 W4 O5 102.3(9) . . ?
O13 W4 O5 102.3(9) . 4_775 ?
O5 W4 O5 93.2(12) . 4_775 ?
O13 W4 O17 98.1(9) . 4_775 ?
O5 W4 O17 158.8(7) . 4_775 ?
O5 W4 O17 88.4(8) 4_775 4_775 ?
O13 W4 O17 98.1(9) . . ?
O5 W4 O17 88.4(8) . . ?
O5 W4 O17 158.8(7) 4_775 . ?
O17 W4 O17 82.6(10) 4_775 . ?
O13 W4 O9 175.2(12) . . ?
O5 W4 O9 74.6(7) . . ?
O5 W4 O9 74.6(7) 4_775 . ?
O17 W4 O9 85.5(7) 4_775 . ?
O17 W4 O9 85.5(7) . . ?
O23 W5 O11 101.0(8) . . ?
O23 W5 O17 101.1(9) . . ?
O11 W5 O17 92.6(8) . . ?
O23 W5 O2 98.6(9) . . ?
O11 W5 O2 160.3(8) . . ?
O17 W5 O2 85.9(9) . . ?
O23 W5 O21 97.8(9) . . ?
O11 W5 O21 88.2(8) . . ?
O17 W5 O21 160.5(7) . . ?
O2 W5 O21 86.8(9) . . ?
O23 W5 O15 170.2(8) . . ?
O11 W5 O15 75.3(7) . . ?
O17 W5 O15 88.2(7) . . ?
O2 W5 O15 85.0(8) . . ?
O21 W5 O15 73.2(6) . . ?
O23 W5 Na1 52.4(7) . 8_665 ?
O11 W5 Na1 149.8(6) . 8_665 ?
O17 W5 Na1 105.5(6) . 8_665 ?
O2 W5 Na1 47.9(7) . 8_665 ?
O21 W5 Na1 82.6(6) . 8_665 ?
O15 W5 Na1 128.1(4) . 8_665 ?
O3 W6 O4 103.2(10) . . ?
O3 W6 O8 99.8(11) . . ?
O4 W6 O8 90.3(10) . . ?
O3 W6 O16 98.6(9) . . ?
O4 W6 O16 92.4(8) . . ?
O8 W6 O16 160.3(10) . . ?
O3 W6 O21 95.9(9) . . ?
O4 W6 O21 160.9(9) . . ?
O8 W6 O21 85.6(10) . . ?
O16 W6 O21 85.5(8) . . ?
O3 W6 O15 167.7(8) . . ?
O4 W6 O15 87.3(8) . . ?
O8 W6 O15 86.3(9) . . ?
O16 W6 O15 74.3(7) . . ?
O21 W6 O15 73.8(7) . . ?
O3 W6 Na2 100.5(7) . . ?
O4 W6 Na2 30.7(6) . . ?
O8 W6 Na2 120.6(9) . . ?
O16 W6 Na2 62.4(7) . . ?
O21 W6 Na2 145.6(6) . . ?
O15 W6 Na2 85.2(5) . . ?
O7 Tb1 O1W 71(2) . . ?
O7 Tb1 O1 95.6(5) . 6_565 ?
O1W Tb1 O1 77.5(6) . 6_565 ?
O7 Tb1 O1 95.6(5) . . ?
O1W Tb1 O1 77.5(6) . . ?
O1 Tb1 O1 147.4(10) 6_565 . ?
O7 Tb1 O12 77.5(10) . 6_565 ?
O1W Tb1 O12 132.0(13) . 6_565 ?
O1 Tb1 O12 70.7(7) 6_565 6_565 ?
O1 Tb1 O12 141.8(6) . 6_565 ?
O7 Tb1 O12 77.5(10) . . ?
O1W Tb1 O12 132.0(13) . . ?
O1 Tb1 O12 141.8(6) 6_565 . ?
O1 Tb1 O12 70.7(7) . . ?
O12 Tb1 O12 71.1(9) 6_565 . ?
O7 Tb1 O14 154.9(14) . . ?
O1W Tb1 O14 134(2) . . ?
O1 Tb1 O14 91.3(5) 6_565 . ?
O1 Tb1 O14 91.3(5) . . ?
O12 Tb1 O14 82.1(8) 6_565 . ?
O12 Tb1 O14 82.1(8) . . ?
O7 Tb1 O19 152.5(14) . . ?
O1W Tb1 O19 82(2) . . ?
O1 Tb1 O19 78.0(5) 6_565 . ?
O1 Tb1 O19 78.0(5) . . ?
O12 Tb1 O19 123.6(7) 6_565 . ?
O12 Tb1 O19 123.6(7) . . ?
O14 Tb1 O19 52.6(11) . . ?
O7 Tb1 C1 178.7(14) . . ?
O1W Tb1 C1 108(2) . . ?
O1 Tb1 C1 84.0(5) 6_565 . ?
O1 Tb1 C1 84.0(5) . . ?
O12 Tb1 C1 103.5(8) 6_565 . ?
O12 Tb1 C1 103.5(8) . . ?
O14 Tb1 C1 26.4(11) . . ?
O19 Tb1 C1 26.2(10) . . ?
O7 Tb1 Na2 45.1(12) . . ?
O1W Tb1 Na2 115.8(19) . . ?
O1 Tb1 Na2 104.8(5) 6_565 . ?
O1 Tb1 Na2 104.8(5) . . ?
O12 Tb1 Na2 44.9(5) 6_565 . ?
O12 Tb1 Na2 44.9(5) . . ?
O14 Tb1 Na2 109.8(9) . . ?
O19 Tb1 Na2 162.4(8) . . ?
C1 Tb1 Na2 136.2(8) . . ?
O9 Sb1 O15 90.2(8) . 4_775 ?
O9 Sb1 O15 90.2(8) . . ?
O15 Sb1 O15 90.0(9) 4_775 . ?
O14 Na1 O22 90.4(9) . . ?
O14 Na1 O22 90.4(9) . 6_565 ?
O22 Na1 O22 94.9(12) . 6_565 ?
O14 Na1 O9W 172.7(15) . . ?
O22 Na1 O9W 84.6(9) . . ?
O22 Na1 O9W 84.6(9) 6_565 . ?
O14 Na1 O2 116.3(13) . 15_564 ?
O22 Na1 O2 127.1(6) . 15_564 ?
O22 Na1 O2 127.1(6) 6_565 15_564 ?
O9W Na1 O2 71.0(10) . 15_564 ?
O14 Na1 O23 88.7(8) . 15_564 ?
O22 Na1 O23 79.3(6) . 15_564 ?
O22 Na1 O23 174.1(9) 6_565 15_564 ?
O9W Na1 O23 95.7(7) . 15_564 ?
O2 Na1 O23 58.3(5) 15_564 15_564 ?
O14 Na1 O23 88.7(8) . 17_544 ?
O22 Na1 O23 174.0(9) . 17_544 ?
O22 Na1 O23 79.3(6) 6_565 17_544 ?
O9W Na1 O23 95.7(7) . 17_544 ?
O2 Na1 O23 58.3(5) 15_564 17_544 ?
O23 Na1 O23 106.6(10) 15_564 17_544 ?
O14 Na1 W5 107.6(10) . 15_564 ?
O22 Na1 W5 99.6(5) . 15_564 ?
O22 Na1 W5 156.6(7) 6_565 15_564 ?
O9W Na1 W5 78.6(7) . 15_564 ?
O2 Na1 W5 31.13(16) 15_564 15_564 ?
O23 Na1 W5 28.0(4) 15_564 15_564 ?
O23 Na1 W5 86.2(6) 17_544 15_564 ?
O14 Na1 W5 107.6(10) . 17_544 ?
O22 Na1 W5 156.6(7) . 17_544 ?
O22 Na1 W5 99.6(5) 6_565 17_544 ?
O9W Na1 W5 78.6(7) . 17_544 ?
O2 Na1 W5 31.12(17) 15_564 17_544 ?
O23 Na1 W5 86.2(6) 15_564 17_544 ?
O23 Na1 W5 28.0(4) 17_544 17_544 ?
W5 Na1 W5 61.3(3) 15_564 17_544 ?
O4 Na2 O4 122.3(13) . 6_565 ?
O4 Na2 O12 154.2(9) . 6_565 ?
O4 Na2 O12 83.0(7) 6_565 6_565 ?
O4 Na2 O12 83.0(7) . . ?
O4 Na2 O12 154.2(9) 6_565 . ?
O12 Na2 O12 71.4(11) 6_565 . ?
O4 Na2 O7 101.7(8) . . ?
O4 Na2 O7 101.7(8) 6_565 . ?
O12 Na2 O7 75.5(10) 6_565 . ?
O12 Na2 O7 75.5(10) . . ?
O4 Na2 Tb1 116.4(7) . . ?
O4 Na2 Tb1 116.4(7) 6_565 . ?
O12 Na2 Tb1 45.1(6) 6_565 . ?
O12 Na2 Tb1 45.1(6) . . ?
O7 Na2 Tb1 42.4(8) . . ?
O4 Na2 W2 88.4(7) . . ?
O4 Na2 W2 88.4(7) 6_565 . ?
O12 Na2 W2 98.4(8) 6_565 . ?
O12 Na2 W2 98.4(8) . . ?
O7 Na2 W2 28.3(7) . . ?
Tb1 Na2 W2 70.7(4) . . ?
O4 Na2 W6 24.2(5) . . ?
O4 Na2 W6 129.5(9) 6_565 . ?
O12 Na2 W6 135.2(7) 6_565 . ?
O12 Na2 W6 71.2(5) . . ?
O7 Na2 W6 117.2(3) . . ?
Tb1 Na2 W6 114.0(3) . . ?
W2 Na2 W6 110.7(3) . . ?
O4 Na2 W6 129.5(9) . 6_565 ?
O4 Na2 W6 24.2(5) 6_565 6_565 ?
O12 Na2 W6 71.2(5) 6_565 6_565 ?
O12 Na2 W6 135.2(7) . 6_565 ?
O7 Na2 W6 117.2(3) . 6_565 ?
Tb1 Na2 W6 114.0(3) . 6_565 ?
W2 Na2 W6 110.7(3) . 6_565 ?
W6 Na2 W6 124.2(6) . 6_565 ?
O2W Na3 O4W 176.9(17) . . ?
O2W Na3 O5W 94.4(16) . . ?
O4W Na3 O5W 84.0(16) . . ?
O2W Na3 O6W 101.6(14) . . ?
O4W Na3 O6W 81.3(14) . . ?
O5W Na3 O6W 94.3(15) . . ?
O2W Na3 O3W 88.6(14) . . ?
O4W Na3 O3W 92.9(15) . . ?
O5W Na3 O3W 175.3(18) . . ?
O6W Na3 O3W 88.7(14) . . ?
O2W Na3 O8W 134.4(14) . 8_665 ?
O4W Na3 O8W 48.3(14) . 8_665 ?
O5W Na3 O8W 125.1(16) . 8_665 ?
O6W Na3 O8W 58.4(12) . 8_665 ?
O3W Na3 O8W 53.8(12) . 8_665 ?
W1 O1 Tb1 142.5(9) . . ?
W5 O2 W5 150.8(13) 4_775 . ?
W5 O2 Na1 101.0(7) 4_775 8_665 ?
W5 O2 Na1 101.0(7) . 8_665 ?
W6 O4 Na2 125.1(10) . . ?
W4 O5 W1 119.5(9) . . ?
W2 O7 Tb1 155(3) . . ?
W2 O7 Na2 112(2) . . ?
Tb1 O7 Na2 92.5(12) . . ?
W6 O8 W6 146.9(18) 4_775 . ?
Sb1 O9 W1 114.8(8) . . ?
Sb1 O9 W1 114.8(8) . 4_775 ?
W1 O9 W1 92.5(11) . 4_775 ?
Sb1 O9 W4 140.0(15) . . ?
W1 O9 W4 91.9(8) . . ?
W1 O9 W4 91.9(8) 4_775 . ?
W3 O10 W1 148.4(10) . . ?
W5 O11 W3 118.8(9) . . ?
W3 O12 Na2 126.9(13) . . ?
W3 O12 Tb1 140.4(11) . . ?
Na2 O12 Tb1 90.0(8) . . ?
C1 O14 Na1 130(3) . . ?
C1 O14 Tb1 95(2) . . ?
Na1 O14 Tb1 135.4(18) . . ?
Sb1 O15 W6 113.4(8) . . ?
Sb1 O15 W3 112.6(8) . . ?
W6 O15 W3 95.0(6) . . ?
Sb1 O15 W5 137.5(8) . . ?
W6 O15 W5 95.3(7) . . ?
W3 O15 W5 94.4(6) . . ?
W6 O16 W3 117.0(9) . . ?
W5 O17 W4 152.3(10) . . ?
C1 O19 Tb1 94(2) . . ?
W1 O20 W1 121.3(15) 4_775 . ?
W5 O21 W6 117.6(9) . . ?
W3 O22 Na1 136.0(12) . . ?
W5 O23 Na1 99.6(8) . 8_665 ?
O19 C1 O14 118(3) . . ?
O19 C1 C2 122(4) . . ?
O14 C1 C2 120(4) . . ?
O19 C1 Tb1 59(2) . . ?
O14 C1 Tb1 58.6(19) . . ?
C2 C1 Tb1 179(3) . . ?

loop_
_geom_bond_atom_site_label_1
_geom_bond_atom_site_label_2
_geom_bond_distance
_geom_bond_site_symmetry_2
_geom_bond_publ_flag
W1 O6 1.72(2) . ?
W1 O1 1.765(18) . ?
W1 O20 1.915(15) . ?
W1 O10 1.956(19) . ?
W1 O5 2.026(17) . ?
W1 O9 2.31(2) . ?
W2 O18 1.65(6) . ?
W2 O7 1.79(3) . ?
W2 O7 1.79(3) 3_675 ?
W2 O7 1.79(3) 2_765 ?
W2 Na2 3.50(2) . ?
W2 Na2 3.50(2) 3_675 ?
W2 Na2 3.50(2) 2_765 ?
W3 O22 1.736(17) . ?
W3 O12 1.798(18) . ?
W3 O10 1.849(19) . ?
W3 O16 1.98(2) . ?
W3 O11 2.082(17) . ?
W3 O15 2.290(16) . ?
W4 O13 1.68(3) . ?
W4 O5 1.88(2) . ?
W4 O5 1.88(2) 4_775 ?
W4 O17 1.965(17) 4_775 ?
W4 O17 1.965(17) . ?
W4 O9 2.39(2) . ?
W5 O23 1.736(18) . ?
W5 O11 1.826(19) . ?
W5 O17 1.873(17) . ?
W5 O2 1.919(6) . ?
W5 O21 1.96(2) . ?
W5 O15 2.302(17) . ?
W5 Na1 3.645(15) 8_665 ?
W6 O3 1.75(2) . ?
W6 O4 1.850(18) . ?
W6 O8 1.941(9) . ?
W6 O16 1.948(18) . ?
W6 O21 1.980(17) . ?
W6 O15 2.253(17) . ?
W6 Na2 3.689(10) . ?
Tb1 O7 2.28(3) . ?
Tb1 O1W 2.36(4) . ?
Tb1 O1 2.376(18) 6_565 ?
Tb1 O1 2.376(18) . ?
Tb1 O12 2.40(2) 6_565 ?
Tb1 O12 2.40(2) . ?
Tb1 O14 2.42(3) . ?
Tb1 O19 2.44(3) . ?
Tb1 C1 2.82(4) . ?
Tb1 Na2 3.38(2) . ?
Sb1 O9 1.92(3) . ?
Sb1 O15 2.012(18) 4_775 ?
Sb1 O15 2.012(18) . ?
Na1 O14 2.31(3) . ?
Na1 O22 2.35(2) . ?
Na1 O22 2.35(2) 6_565 ?
Na1 O9W 2.51(3) . ?
Na1 O2 2.75(3) 15_564 ?
Na1 O23 2.93(2) 15_564 ?
Na1 O23 2.93(2) 17_544 ?
Na1 W5 3.645(15) 15_564 ?
Na1 W5 3.645(15) 17_544 ?
Na2 O4 2.30(2) . ?
Na2 O4 2.30(2) 6_565 ?
Na2 O12 2.39(3) 6_565 ?
Na2 O12 2.39(3) . ?
Na2 O7 2.40(5) . ?
Na2 W6 3.689(10) 6_565 ?
Na3 O2W 2.29(4) . ?
Na3 O4W 2.34(5) . ?
Na3 O5W 2.35(5) . ?
Na3 O6W 2.39(4) . ?
Na3 O3W 2.49(4) . ?
Na3 O8W 2.72(4) 8_665 ?
O8W Na3 2.72(4) 15_564 ?
O2 W5 1.919(6) 4_775 ?
O2 Na1 2.75(3) 8_665 ?
O8 W6 1.941(9) 4_775 ?
O9 W1 2.31(2) 4_775 ?
O14 C1 1.26(5) . ?
O19 C1 1.25(5) . ?
O20 W1 1.915(14) 4_775 ?
O23 Na1 2.93(2) 8_665 ?
C1 C2 1.61(7) . ?
